data_7218978
loop_
_publ_author_name
'Peng, Yu-Xin'
'Wang, Na'
'Dai, Yuan'
'Hu, Bin'
'Ma, Bin Bin'
'Huang, Wei'

_publ_section_title
;
 Simultaneous enhancement of fluorescence and solubility by N-alkylation
 and functionalization of 2-(2-thienyl)imidazo[4,5-f][1,10]-phenanthroline
 with heterocyclic bridges
;
_journal_name_full 'RSC Adv.'
_journal_paper_doi 10.1039/C4RA12627K
_journal_year 2014
_chemical_formula_moiety 'C21 H18 N4 S'
_chemical_formula_sum 'C21 H18 N4 S'
_chemical_formula_weight 358.45
_chemical_name_systematic
; 
 ? 
;
_space_group_IT_number 2
_symmetry_cell_setting triclinic
_symmetry_space_group_name_Hall '-P 1'
_symmetry_space_group_name_H-M 'P -1'
_atom_sites_solution_hydrogens geom
_atom_sites_solution_primary direct
_atom_sites_solution_secondary difmap
_audit_creation_method SHELXL-97
_cell_angle_alpha 114.272(2)
_cell_angle_beta 109.020(3)
_cell_angle_gamma 97.147(3)
_cell_formula_units_Z 2
_cell_length_a 9.7125(19)
_cell_length_b 9.9228(19)
_cell_length_c 11.205(2)
_cell_measurement_reflns_used 3088
_cell_measurement_temperature 296(2)
_cell_measurement_theta_max 28.333
_cell_measurement_theta_min 2.195
_cell_volume 887.9(3)
_computing_cell_refinement SMART
_computing_data_collection 'SMART (BRUKER 2000)'
_computing_data_reduction 'SAINT (BRUKER 2000)'
_computing_molecular_graphics SHELXTL
_computing_publication_material SHELXTL
_computing_structure_refinement SHELXTL
_computing_structure_solution 'SHELXTL (BRUKER 2000)'
_diffrn_ambient_temperature 296(2)
_diffrn_measured_fraction_theta_full 0.985
_diffrn_measured_fraction_theta_max 0.985
_diffrn_measurement_device_type 'BRUKER Smart Apex CCD area detector'
_diffrn_measurement_method '\f and \w scans'
_diffrn_radiation_monochromator graphite
_diffrn_radiation_source 'fine-focus sealed tube'
_diffrn_radiation_type MoK\a
_diffrn_radiation_wavelength 0.71073
_diffrn_reflns_av_R_equivalents 0.0332
_diffrn_reflns_av_sigmaI/netI 0.0441
_diffrn_reflns_limit_h_max 9
_diffrn_reflns_limit_h_min -11
_diffrn_reflns_limit_k_max 11
_diffrn_reflns_limit_k_min -11
_diffrn_reflns_limit_l_max 13
_diffrn_reflns_limit_l_min -13
_diffrn_reflns_number 6551
_diffrn_reflns_theta_full 25.00
_diffrn_reflns_theta_max 25.00
_diffrn_reflns_theta_min 2.19
_exptl_absorpt_coefficient_mu 0.194
_exptl_absorpt_correction_T_max 0.9808
_exptl_absorpt_correction_T_min 0.9770
_exptl_absorpt_correction_type multi-scan
_exptl_absorpt_process_details 'SADABS, BRUKER(2000)'
_exptl_crystal_colour colourless
_exptl_crystal_density_diffrn 1.341
_exptl_crystal_density_method 'not measured'
_exptl_crystal_description block
_exptl_crystal_F_000 376
_exptl_crystal_size_max 0.12
_exptl_crystal_size_mid 0.10
_exptl_crystal_size_min 0.10
_refine_diff_density_max 0.186
_refine_diff_density_min -0.380
_refine_diff_density_rms 0.049
_refine_ls_extinction_method none
_refine_ls_goodness_of_fit_ref 1.035
_refine_ls_hydrogen_treatment constr
_refine_ls_matrix_type full
_refine_ls_number_parameters 236
_refine_ls_number_reflns 3088
_refine_ls_number_restraints 0
_refine_ls_restrained_S_all 1.035
_refine_ls_R_factor_all 0.0503
_refine_ls_R_factor_gt 0.0432
_refine_ls_shift/su_max 0.000
_refine_ls_shift/su_mean 0.000
_refine_ls_structure_factor_coef Fsqd
_refine_ls_weighting_details 'calc w=1/[\s^2^(Fo^2^)+(0.0792P)^2^+0.2490P] where P=(Fo^2^+2Fc^2^)/3'
_refine_ls_weighting_scheme calc
_refine_ls_wR_factor_gt 0.1313
_refine_ls_wR_factor_ref 0.1391
_reflns_number_gt 2633
_reflns_number_total 3088
_reflns_threshold_expression >2sigma(I)
_cod_data_source_file c4ra12627k2.cif
_cod_data_source_block 4
_cod_original_sg_symbol_H-M P-1
_cod_database_code 7218978

loop_
_symmetry_equiv_pos_as_xyz
'x, y, z'
'-x, -y, -z'

loop_
_atom_site_label
_atom_site_type_symbol
_atom_site_fract_x
_atom_site_fract_y
_atom_site_fract_z
_atom_site_U_iso_or_equiv
_atom_site_adp_type
_atom_site_occupancy
_atom_site_symmetry_multiplicity
_atom_site_calc_flag
_atom_site_refinement_flags
C1 C -0.2222(3) 0.1558(2) 0.3858(2) 0.0477(5) Uani 1 1 d .
H1 H -0.2654 0.0865 0.4091 0.057 Uiso 1 1 calc R
C2 C -0.1032(2) 0.1301(2) 0.3450(2) 0.0459(5) Uani 1 1 d .
H2 H -0.0678 0.0463 0.3420 0.055 Uiso 1 1 calc R
C3 C -0.0394(2) 0.2300(2) 0.3095(2) 0.0402(4) Uani 1 1 d .
H3 H 0.0402 0.2146 0.2816 0.048 Uiso 1 1 calc R
C4 C -0.0938(2) 0.3561(2) 0.31490(18) 0.0331(4) Uani 1 1 d .
C5 C -0.0379(2) 0.4722(2) 0.28201(18) 0.0320(4) Uani 1 1 d .
C6 C -0.0984(2) 0.5931(2) 0.29195(18) 0.0336(4) Uani 1 1 d .
C7 C -0.2204(2) 0.6117(2) 0.33558(18) 0.0341(4) Uani 1 1 d .
C8 C -0.2847(2) 0.7324(2) 0.3473(2) 0.0423(5) Uani 1 1 d .
H8 H -0.2530 0.8032 0.3200 0.051 Uiso 1 1 calc R
C9 C -0.3942(2) 0.7458(2) 0.3990(2) 0.0440(5) Uani 1 1 d .
H9 H -0.4386 0.8251 0.4070 0.053 Uiso 1 1 calc R
C10 C -0.4383(2) 0.6381(2) 0.4396(2) 0.0437(5) Uani 1 1 d .
H10 H -0.5101 0.6503 0.4784 0.052 Uiso 1 1 calc R
C11 C -0.2762(2) 0.5041(2) 0.37369(18) 0.0348(4) Uani 1 1 d .
C12 C -0.2147(2) 0.3739(2) 0.35967(18) 0.0349(4) Uani 1 1 d .
C13 C 0.0809(2) 0.6275(2) 0.22787(18) 0.0343(4) Uani 1 1 d .
C14 C 0.1901(2) 0.6969(2) 0.1899(2) 0.0379(4) Uani 1 1 d .
C15 C 0.2477(2) 0.6311(3) 0.0886(2) 0.0424(5) Uani 1 1 d .
H15 H 0.2247 0.5250 0.0309 0.051 Uiso 1 1 calc R
C16 C 0.3448(3) 0.7438(3) 0.0837(3) 0.0605(7) Uani 1 1 d .
H16 H 0.3933 0.7201 0.0217 0.073 Uiso 1 1 calc R
C17 C 0.3608(3) 0.8891(3) 0.1773(3) 0.0645(7) Uani 1 1 d .
H17 H 0.4220 0.9769 0.1880 0.077 Uiso 1 1 calc R
C18 C 0.1817(2) 0.4018(2) 0.21670(19) 0.0358(4) Uani 1 1 d .
H18A H 0.2145 0.3740 0.2927 0.043 Uiso 1 1 calc R
H18B H 0.2716 0.4630 0.2219 0.043 Uiso 1 1 calc R
C19 C 0.1073(2) 0.2548(2) 0.0717(2) 0.0413(5) Uani 1 1 d .
H19A H 0.0094 0.2016 0.0606 0.050 Uiso 1 1 calc R
H19B H 0.0884 0.2828 -0.0043 0.050 Uiso 1 1 calc R
C20 C 0.2036(3) 0.1457(3) 0.0548(3) 0.0603(6) Uani 1 1 d .
H20A H 0.2307 0.1261 0.1362 0.072 Uiso 1 1 calc R
H20B H 0.1429 0.0477 -0.0315 0.072 Uiso 1 1 calc R
C21 C 0.3476(3) 0.2052(4) 0.0450(4) 0.0773(8) Uani 1 1 d .
H21A H 0.3225 0.2300 -0.0322 0.116 Uiso 1 1 calc R
H21B H 0.3988 0.1271 0.0271 0.116 Uiso 1 1 calc R
H21C H 0.4134 0.2966 0.1340 0.116 Uiso 1 1 calc R
N1 N -0.27766(19) 0.2726(2) 0.39344(18) 0.0442(4) Uani 1 1 d .
N2 N -0.38378(18) 0.5198(2) 0.42615(17) 0.0413(4) Uani 1 1 d .
N3 N 0.07887(17) 0.49527(17) 0.24047(15) 0.0325(4) Uani 1 1 d .
N4 N -0.02378(18) 0.68963(18) 0.25845(16) 0.0363(4) Uani 1 1 d .
S1 S 0.25619(7) 0.89463(6) 0.27412(7) 0.0545(2) Uani 1 1 d .

loop_
_atom_site_aniso_label
_atom_site_aniso_U_11
_atom_site_aniso_U_22
_atom_site_aniso_U_33
_atom_site_aniso_U_23
_atom_site_aniso_U_13
_atom_site_aniso_U_12
C1 0.0502(12) 0.0431(11) 0.0547(12) 0.0301(10) 0.0223(10) 0.0046(9)
C2 0.0492(12) 0.0408(11) 0.0507(11) 0.0271(9) 0.0186(10) 0.0110(9)
C3 0.0398(11) 0.0400(10) 0.0413(10) 0.0206(9) 0.0175(9) 0.0084(8)
C4 0.0332(10) 0.0327(9) 0.0290(8) 0.0146(7) 0.0109(7) 0.0030(7)
C5 0.0300(9) 0.0338(9) 0.0291(8) 0.0144(7) 0.0124(7) 0.0028(7)
C6 0.0337(9) 0.0345(9) 0.0320(9) 0.0163(7) 0.0144(8) 0.0053(7)
C7 0.0315(9) 0.0351(9) 0.0320(9) 0.0145(7) 0.0131(8) 0.0047(7)
C8 0.0429(11) 0.0415(11) 0.0471(11) 0.0242(9) 0.0207(9) 0.0116(9)
C9 0.0383(11) 0.0442(11) 0.0477(11) 0.0203(9) 0.0178(9) 0.0137(9)
C10 0.0340(10) 0.0526(12) 0.0420(10) 0.0193(9) 0.0187(9) 0.0099(9)
C11 0.0292(9) 0.0386(10) 0.0302(9) 0.0145(8) 0.0107(7) 0.0021(8)
C12 0.0321(10) 0.0361(9) 0.0314(9) 0.0159(8) 0.0112(7) 0.0011(7)
C13 0.0329(10) 0.0362(9) 0.0328(9) 0.0176(8) 0.0133(8) 0.0043(8)
C14 0.0309(10) 0.0435(11) 0.0416(10) 0.0260(9) 0.0126(8) 0.0053(8)
C15 0.0361(10) 0.0548(12) 0.0401(10) 0.0263(9) 0.0178(8) 0.0081(9)
C16 0.0443(13) 0.093(2) 0.0739(16) 0.0601(16) 0.0329(12) 0.0206(12)
C17 0.0388(12) 0.0797(18) 0.0980(19) 0.0702(17) 0.0229(12) 0.0072(11)
C18 0.0301(9) 0.0423(10) 0.0386(9) 0.0230(8) 0.0149(8) 0.0084(8)
C19 0.0408(11) 0.0417(10) 0.0425(10) 0.0198(9) 0.0207(9) 0.0086(8)
C20 0.0797(17) 0.0529(13) 0.0700(15) 0.0333(12) 0.0476(14) 0.0295(12)
C21 0.0654(17) 0.0810(19) 0.094(2) 0.0343(16) 0.0492(16) 0.0314(15)
N1 0.0419(10) 0.0461(10) 0.0497(10) 0.0283(8) 0.0212(8) 0.0045(8)
N2 0.0346(9) 0.0474(9) 0.0429(9) 0.0212(8) 0.0199(7) 0.0074(7)
N3 0.0298(8) 0.0350(8) 0.0332(7) 0.0171(6) 0.0145(6) 0.0057(6)
N4 0.0374(9) 0.0364(8) 0.0396(8) 0.0208(7) 0.0195(7) 0.0075(7)
S1 0.0494(4) 0.0448(3) 0.0717(4) 0.0340(3) 0.0227(3) 0.0066(3)

loop_
_atom_type_symbol
_atom_type_description
_atom_type_scat_dispersion_real
_atom_type_scat_dispersion_imag
_atom_type_scat_source
C C 0.0033 0.0016 'International Tables Vol C Tables 4.2.6.8 and 6.1.1.4'
H H 0.0000 0.0000 'International Tables Vol C Tables 4.2.6.8 and 6.1.1.4'
N N 0.0061 0.0033 'International Tables Vol C Tables 4.2.6.8 and 6.1.1.4'
S S 0.1246 0.1234 'International Tables Vol C Tables 4.2.6.8 and 6.1.1.4'

loop_
_geom_angle_atom_site_label_1
_geom_angle_atom_site_label_2
_geom_angle_atom_site_label_3
_geom_angle
N1 C1 C2 124.05(19)
N1 C1 H1 118.0
C2 C1 H1 118.0
C3 C2 C1 118.7(2)
C3 C2 H2 120.7
C1 C2 H2 120.7
C2 C3 C4 120.00(19)
C2 C3 H3 120.0
C4 C3 H3 120.0
C3 C4 C12 117.24(17)
C3 C4 C5 126.66(18)
C12 C4 C5 116.09(17)
C6 C5 N3 105.36(15)
C6 C5 C4 122.29(17)
N3 C5 C4 132.33(17)
N4 C6 C5 111.22(16)
N4 C6 C7 126.56(17)
C5 C6 C7 122.20(17)
C8 C7 C11 118.07(17)
C8 C7 C6 124.02(17)
C11 C7 C6 117.88(17)
C9 C8 C7 119.53(19)
C9 C8 H8 120.2
C7 C8 H8 120.2
C8 C9 C10 118.62(19)
C8 C9 H9 120.7
C10 C9 H9 120.7
N2 C10 C9 123.68(19)
N2 C10 H10 118.2
C9 C10 H10 118.2
N2 C11 C7 121.68(18)
N2 C11 C12 118.49(17)
C7 C11 C12 119.81(17)
N1 C12 C4 121.94(18)
N1 C12 C11 116.41(17)
C4 C12 C11 121.65(16)
N4 C13 N3 112.94(15)
N4 C13 C14 122.77(17)
N3 C13 C14 124.26(17)
C15 C14 C13 131.54(18)
C15 C14 S1 110.83(15)
C13 C14 S1 117.53(14)
C14 C15 C16 111.9(2)
C14 C15 H15 124.0
C16 C15 H15 124.0
C17 C16 C15 113.2(2)
C17 C16 H16 123.4
C15 C16 H16 123.4
C16 C17 S1 112.30(17)
C16 C17 H17 123.9
S1 C17 H17 123.9
N3 C18 C19 112.46(15)
N3 C18 H18A 109.1
C19 C18 H18A 109.1
N3 C18 H18B 109.1
C19 C18 H18B 109.1
H18A C18 H18B 107.8
C20 C19 C18 112.96(18)
C20 C19 H19A 109.0
C18 C19 H19A 109.0
C20 C19 H19B 109.0
C18 C19 H19B 109.0
H19A C19 H19B 107.8
C21 C20 C19 114.0(2)
C21 C20 H20A 108.7
C19 C20 H20A 108.7
C21 C20 H20B 108.7
C19 C20 H20B 108.7
H20A C20 H20B 107.6
C20 C21 H21A 109.5
C20 C21 H21B 109.5
H21A C21 H21B 109.5
C20 C21 H21C 109.5
H21A C21 H21C 109.5
H21B C21 H21C 109.5
C1 N1 C12 118.11(18)
C10 N2 C11 118.32(17)
C13 N3 C5 105.92(15)
C13 N3 C18 126.14(15)
C5 N3 C18 127.93(15)
C13 N4 C6 104.56(15)
C17 S1 C14 91.73(12)

loop_
_geom_bond_atom_site_label_1
_geom_bond_atom_site_label_2
_geom_bond_distance
C1 N1 1.321(3)
C1 C2 1.390(3)
C1 H1 0.9300
C2 C3 1.363(3)
C2 H2 0.9300
C3 C4 1.404(3)
C3 H3 0.9300
C4 C12 1.423(3)
C4 C5 1.443(2)
C5 C6 1.381(3)
C5 N3 1.387(2)
C6 N4 1.372(2)
C6 C7 1.427(3)
C7 C8 1.397(3)
C7 C11 1.413(3)
C8 C9 1.363(3)
C8 H8 0.9300
C9 C10 1.395(3)
C9 H9 0.9300
C10 N2 1.320(3)
C10 H10 0.9300
C11 N2 1.351(2)
C11 C12 1.462(3)
C12 N1 1.356(2)
C13 N4 1.319(2)
C13 N3 1.375(2)
C13 C14 1.461(2)
C14 C15 1.386(3)
C14 S1 1.710(2)
C15 C16 1.401(3)
C15 H15 0.9300
C16 C17 1.341(4)
C16 H16 0.9300
C17 S1 1.702(3)
C17 H17 0.9300
C18 N3 1.460(2)
C18 C19 1.521(3)
C18 H18A 0.9700
C18 H18B 0.9700
C19 C20 1.511(3)
C19 H19A 0.9700
C19 H19B 0.9700
C20 C21 1.505(4)
C20 H20A 0.9700
C20 H20B 0.9700
C21 H21A 0.9600
C21 H21B 0.9600
C21 H21C 0.9600
